data_1546769
loop_
_publ_author_name
'Liu, Xu'
'Tian, Lei'
'Wu, Zhenqiang'
'Zhao, Xianyuan'
'Wang, Zikuan'
'Yu, Donggeng'
'Fu, Xuefeng'

_publ_section_title
;
 Visible-light-induced synthesis of polymers with versatile end groups
 mediated by organocobalt complexes
;
_journal_name_full 'Polym. Chem.'
_journal_paper_doi 10.1039/C7PY01086A
_journal_year 2017
_chemical_formula_moiety 'C40 H56 Co N3 O3'
_chemical_formula_sum 'C40 H56 Co N3 O3'
_chemical_formula_weight 685.80
_chemical_name_systematic
;
 ?
;
_space_group_crystal_system triclinic
_space_group_IT_number 2
_space_group_name_Hall '-P 1'
_space_group_name_H-M_alt 'P -1'
_symmetry_space_group_name_Hall '-P 1'
_symmetry_space_group_name_H-M 'P -1'
_atom_sites_solution_hydrogens geom
_atom_sites_solution_primary direct
_audit_creation_date 2015-09-02
_audit_creation_method
;
Olex2 1.2
(compiled 2015.01.26 svn.r3150 for OlexSys, GUI svn.r4998)
;
_audit_update_record
;
2016-10-18 deposited with the CCDC.
2017-08-07 downloaded from the CCDC.
;
_cell_angle_alpha 98.614(5)
_cell_angle_beta 96.546(3)
_cell_angle_gamma 105.985(5)
_cell_formula_units_Z 2
_cell_length_a 10.784(3)
_cell_length_b 12.609(4)
_cell_length_c 14.442(2)
_cell_measurement_reflns_used 6988
_cell_measurement_temperature 173.1500
_cell_measurement_theta_max 27.4614
_cell_measurement_theta_min 1.9912
_cell_volume 1841.5(8)
_computing_cell_refinement 'CrystalClear (Rigaku Inc., 2007)'
_computing_data_collection 'CrystalClear (Rigaku Inc., 2007)'
_computing_data_reduction 'CrystalClear (Rigaku Inc., 2007)'
_computing_molecular_graphics 'Olex2 (Dolomanov et al., 2009)'
_computing_publication_material 'CIFTAB (Sheldrick, 2013)'
_computing_structure_refinement 'SHELXL (Sheldrick, 2014)'
_computing_structure_solution
;
'SHELXT (Sheldrick, 2014)'
;
_diffrn_ambient_temperature 173.1500
_diffrn_detector_area_resol_mean 28.5714
_diffrn_measured_fraction_theta_full 0.996
_diffrn_measured_fraction_theta_max 0.994
_diffrn_measurement_details
;
scan:
    Number of images: 360
               Slice: -110.0000 - 70.0000
         Image width: 0.5000
            Exp time: 4.0000
       Rotation axis: Omega
               Omega: 0.0000
                 Chi: 45.0000
                 Phi: 0.0000
                 XTD: 40.0822
              2theta: -20.2654
scan:
    Number of images: 360
               Slice: -110.0000 - 70.0000
         Image width: 0.5000
            Exp time: 4.0000
       Rotation axis: Omega
               Omega: 0.0000
                 Chi: 45.0000
                 Phi: 180.0000
                 XTD: 40.0822
              2theta: -20.2654
scan:
    Number of images: 344
               Slice: -110.0000 - 62.0000
         Image width: 0.5000
            Exp time: 4.0000
       Rotation axis: Omega
               Omega: 0.0000
                 Chi: 45.0000
                 Phi: 90.0000
                 XTD: 40.0822
              2theta: -20.2654
;
_diffrn_measurement_device
;
Saturn724+ (2x2 bin mode)
;
_diffrn_measurement_device_details
;
AFC10: Fixed Chi 2 circle
;
_diffrn_measurement_device_type 'MM007-HF CCD(Saturn 724+)'
_diffrn_measurement_method '\w scans at fixed \c = 45\%'
_diffrn_orient_matrix_type d*Trek
_diffrn_orient_matrix_UB_11 0.0274
_diffrn_orient_matrix_UB_12 -0.0912
_diffrn_orient_matrix_UB_13 0.0221
_diffrn_orient_matrix_UB_21 -0.0058
_diffrn_orient_matrix_UB_22 -0.0456
_diffrn_orient_matrix_UB_23 -0.0703
_diffrn_orient_matrix_UB_31 0.0671
_diffrn_orient_matrix_UB_32 0.0021
_diffrn_orient_matrix_UB_33 -0.0230
_diffrn_radiation_detector CCD
_diffrn_radiation_monochromator Confocal
_diffrn_radiation_type MoK\a
_diffrn_radiation_wavelength 0.71073
_diffrn_reflns_av_R_equivalents 0.0470
_diffrn_reflns_av_unetI/netI 0.0420
_diffrn_reflns_Laue_measured_fraction_full 0.996
_diffrn_reflns_Laue_measured_fraction_max 0.994
_diffrn_reflns_limit_h_max 13
_diffrn_reflns_limit_h_min -13
_diffrn_reflns_limit_k_max 16
_diffrn_reflns_limit_k_min -16
_diffrn_reflns_limit_l_max 18
_diffrn_reflns_limit_l_min -18
_diffrn_reflns_number 23756
_diffrn_reflns_point_group_measured_fraction_full 0.996
_diffrn_reflns_point_group_measured_fraction_max 0.994
_diffrn_reflns_theta_full 26.000
_diffrn_reflns_theta_max 27.479
_diffrn_reflns_theta_min 1.991
_diffrn_source 'Rotating Anode'
_diffrn_source_current 24.0000
_diffrn_source_power 1.2000
_diffrn_source_voltage 50.0000
_exptl_absorpt_coefficient_mu 0.506
_exptl_absorpt_correction_T_max 1.0000
_exptl_absorpt_correction_T_min 0.7528
_exptl_absorpt_correction_type multi-scan
_exptl_absorpt_process_details 'CrystalClear (Rigaku Inc., 2007)'
_exptl_crystal_colour brown
_exptl_crystal_colour_primary brown
_exptl_crystal_density_diffrn 1.237
_exptl_crystal_description plate
_exptl_crystal_F_000 736
_exptl_crystal_size_max 0.37
_exptl_crystal_size_mid 0.11
_exptl_crystal_size_min 0.05
_refine_diff_density_max 1.482
_refine_diff_density_min -0.711
_refine_diff_density_rms 0.079
_refine_ls_extinction_method none
_refine_ls_goodness_of_fit_ref 1.220
_refine_ls_hydrogen_treatment constr
_refine_ls_matrix_type full
_refine_ls_number_parameters 473
_refine_ls_number_reflns 8385
_refine_ls_number_restraints 0
_refine_ls_restrained_S_all 1.220
_refine_ls_R_factor_all 0.0780
_refine_ls_R_factor_gt 0.0763
_refine_ls_shift/su_max 0.002
_refine_ls_shift/su_mean 0.000
_refine_ls_structure_factor_coef Fsqd
_refine_ls_weighting_details 'w=1/[\s^2^(Fo^2^)+(0.0275P)^2^+4.8701P] where P=(Fo^2^+2Fc^2^)/3'
_refine_ls_weighting_scheme calc
_refine_ls_wR_factor_gt 0.1735
_refine_ls_wR_factor_ref 0.1744
_reflns_Friedel_coverage 0.000
_reflns_number_gt 8130
_reflns_number_total 8385
_reflns_threshold_expression 'I > 2\s(I)'
_cod_data_source_file c7py01086a2.cif
_cod_data_source_block mx4052
_cod_original_cell_volume 1841.6(9)
_cod_database_code 1546769
_shelxl_version_number 2013-4
_shelx_space_group_comment
;
The symmetry employed for this shelxl refinement is uniquely defined
by the following loop, which should always be used as a source of
symmetry information in preference to the above space-group names.
They are only intended as comments.
;
_diffrn_number_total 8389
_olex2_refinement_description
;
1. Fixed Uiso
 At 1.2 times of:
  All C(H) groups, All C(H,H) groups, All C(H,H,H,H) groups, All N(H) groups
 At 1.5 times of:
  All C(H,H,H) groups
2. Others
 Sof(H17C)=Sof(H17D)=Sof(H20C)=Sof(H20D)=Sof(C19A)=Sof(H19A)=Sof(H19B)=
 Sof(C16A)=Sof(H16A)=Sof(C18A)=Sof(H18C)=Sof(H18D)=Sof(C21A)=Sof(H21A)=1-FVAR(1)
 Sof(H17A)=Sof(H17B)=Sof(H20A)=Sof(H20B)=Sof(C16)=Sof(H16)=Sof(C18)=Sof(H18A)=
 Sof(H18B)=Sof(C21)=Sof(H21)=Sof(C19)=Sof(H19C)=Sof(H19D)=FVAR(1)
3.a Ternary CH refined with riding coordinates:
 C16(H16), C21(H21), C16A(H16A), C21A(H21A)
3.b Secondary CH2 refined with riding coordinates:
 C17(H17A,H17B), C17(H17C,H17D), C20(H20A,H20B), C20(H20C,H20D), C38(H38A,
 H38B), C18(H18A,H18B), C19A(H19A,H19B), C18A(H18C,H18D), C19(H19C,H19D)
3.c Aromatic/amide H refined with riding coordinates:
 N3(H3), C3(H3A), C5(H5), C7(H7), C22(H22), C24(H24), C26(H26)
3.d Idealised Me refined as rotating group:
 C9(H9A,H9B,H9C), C10(H10A,H10B,H10C), C11(H11A,H11B,H11C), C13(H13A,H13B,
 H13C), C14(H14A,H14B,H14C), C15(H15A,H15B,H15C), C30(H30A,H30B,H30C), C31(H31A,
 H31B,H31C), C32(H32A,H32B,H32C), C34(H34A,H34B,H34C), C35(H35A,H35B,H35C),
 C36(H36A,H36B,H36C)
3.e :
 C40(H40)
;
_olex2_submission_special_instructions 'No special instructions were received'

loop_
_space_group_symop_operation_xyz
'x, y, z'
'-x, -y, -z'

loop_
_atom_site_label
_atom_site_type_symbol
_atom_site_fract_x
_atom_site_fract_y
_atom_site_fract_z
_atom_site_U_iso_or_equiv
_atom_site_adp_type
_atom_site_occupancy
_atom_site_site_symmetry_order
_atom_site_calc_flag
_atom_site_refinement_flags_posn
_atom_site_refinement_flags_occupancy
_atom_site_disorder_assembly
_atom_site_disorder_group
Co1 Co 0.27710(5) 0.43063(4) 0.37247(3) 0.02457(13) Uani 1 1 d . . . .
O1 O 0.3418(2) 0.34829(19) 0.28141(16) 0.0278(5) Uani 1 1 d . . . .
O2 O 0.2557(2) 0.51547(19) 0.28007(16) 0.0277(5) Uani 1 1 d . . . .
O3 O 0.0411(4) 0.2735(4) 0.3968(3) 0.0906(15) Uani 1 1 d . . . .
N1 N 0.3374(3) 0.3689(3) 0.4719(2) 0.0322(7) Uani 1 1 d . . . .
N2 N 0.2306(3) 0.5246(3) 0.4661(2) 0.0307(6) Uani 1 1 d . . . .
N3 N 0.0402(4) 0.3198(3) 0.2562(2) 0.0462(9) Uani 1 1 d . . . .
H3 H 0.0830 0.3610 0.2212 0.055 Uiso 1 1 calc R . . .
C1 C 0.3985(3) 0.2693(3) 0.2910(2) 0.0241(6) Uani 1 1 d . . . .
C2 C 0.4264(3) 0.2062(3) 0.2097(2) 0.0270(7) Uani 1 1 d . . . .
C3 C 0.4912(3) 0.1270(3) 0.2241(3) 0.0295(7) Uani 1 1 d . . . .
H3A H 0.5112 0.0876 0.1709 0.035 Uiso 1 1 calc R . . .
C4 C 0.5286(3) 0.1022(3) 0.3126(3) 0.0281(7) Uani 1 1 d . . . .
C5 C 0.5003(3) 0.1636(3) 0.3903(2) 0.0276(7) Uani 1 1 d . . . .
H5 H 0.5246 0.1506 0.4504 0.033 Uiso 1 1 calc R . . .
C6 C 0.4357(3) 0.2454(3) 0.3814(2) 0.0252(6) Uani 1 1 d . . . .
C7 C 0.4030(4) 0.2975(3) 0.4662(2) 0.0298(7) Uani 1 1 d . . . .
H7 H 0.4317 0.2780 0.5227 0.036 Uiso 1 1 calc R . . .
C8 C 0.3795(4) 0.2189(3) 0.1083(2) 0.0315(7) Uani 1 1 d . . . .
C9 C 0.4172(5) 0.1404(4) 0.0323(3) 0.0475(11) Uani 1 1 d . . . .
H9A H 0.5105 0.1561 0.0415 0.071 Uiso 1 1 calc GR . . .
H9B H 0.3872 0.1522 -0.0295 0.071 Uiso 1 1 calc GR . . .
H9C H 0.3774 0.0638 0.0371 0.071 Uiso 1 1 calc GR . . .
C10 C 0.2298(4) 0.1895(4) 0.0924(3) 0.0399(9) Uani 1 1 d . . . .
H10A H 0.1928 0.1138 0.1007 0.060 Uiso 1 1 calc GR . . .
H10B H 0.1992 0.1963 0.0291 0.060 Uiso 1 1 calc GR . . .
H10C H 0.2039 0.2400 0.1373 0.060 Uiso 1 1 calc GR . . .
C11 C 0.4374(4) 0.3394(3) 0.0933(3) 0.0388(9) Uani 1 1 d . . . .
H11A H 0.4140 0.3906 0.1392 0.058 Uiso 1 1 calc GR . . .
H11B H 0.4037 0.3455 0.0305 0.058 Uiso 1 1 calc GR . . .
H11C H 0.5309 0.3574 0.1007 0.058 Uiso 1 1 calc GR . . .
C12 C 0.5874(4) 0.0057(3) 0.3238(3) 0.0329(8) Uani 1 1 d . . . .
C13 C 0.6284(4) -0.0404(4) 0.2321(3) 0.0441(10) Uani 1 1 d . . . .
H13A H 0.5531 -0.0703 0.1832 0.066 Uiso 1 1 calc GR . . .
H13B H 0.6665 -0.0989 0.2425 0.066 Uiso 1 1 calc GR . . .
H13C H 0.6913 0.0190 0.2130 0.066 Uiso 1 1 calc GR . . .
C14 C 0.4824(4) -0.0899(3) 0.3494(3) 0.0412(9) Uani 1 1 d . . . .
H14A H 0.4603 -0.0647 0.4096 0.062 Uiso 1 1 calc GR . . .
H14B H 0.5153 -0.1528 0.3531 0.062 Uiso 1 1 calc GR . . .
H14C H 0.4059 -0.1121 0.3015 0.062 Uiso 1 1 calc GR . . .
C15 C 0.7069(4) 0.0454(4) 0.4031(3) 0.0504(11) Uani 1 1 d . . . .
H15A H 0.7745 0.1025 0.3855 0.076 Uiso 1 1 calc GR . . .
H15B H 0.7385 -0.0170 0.4123 0.076 Uiso 1 1 calc GR . . .
H15C H 0.6824 0.0755 0.4609 0.076 Uiso 1 1 calc GR . . .
C17 C 0.3365(4) 0.3705(3) 0.6494(2) 0.0322(8) Uani 1 1 d . . . .
H17A H 0.4288 0.4118 0.6621 0.039 Uiso 0.494(13) 1 calc R P A 1
H17B H 0.3277 0.2910 0.6440 0.039 Uiso 0.494(13) 1 calc R P A 1
H17C H 0.2642 0.3016 0.6343 0.039 Uiso 0.506(13) 1 calc R P A 2
H17D H 0.4172 0.3508 0.6593 0.039 Uiso 0.506(13) 1 calc R P A 2
C20 C 0.2040(4) 0.5484(3) 0.6414(3) 0.0343(8) Uani 1 1 d . . . .
H20A H 0.2465 0.6254 0.6366 0.041 Uiso 0.494(13) 1 calc R P A 1
H20B H 0.1118 0.5404 0.6408 0.041 Uiso 0.494(13) 1 calc R P A 1
H20C H 0.1144 0.5360 0.6120 0.041 Uiso 0.506(13) 1 calc R P A 2
H20D H 0.2413 0.6280 0.6671 0.041 Uiso 0.506(13) 1 calc R P A 2
C22 C 0.1867(4) 0.6085(3) 0.4542(3) 0.0336(8) Uani 1 1 d . . . .
H22 H 0.1639 0.6461 0.5069 0.040 Uiso 1 1 calc R . . .
C23 C 0.1703(3) 0.6482(3) 0.3681(2) 0.0273(7) Uani 1 1 d . . . .
C24 C 0.1174(3) 0.7396(3) 0.3680(3) 0.0294(7) Uani 1 1 d . . . .
H24 H 0.0915 0.7683 0.4233 0.035 Uiso 1 1 calc R . . .
C25 C 0.1031(3) 0.7869(3) 0.2902(3) 0.0303(7) Uani 1 1 d . . . .
C26 C 0.1450(3) 0.7412(3) 0.2088(3) 0.0311(7) Uani 1 1 d . . . .
H26 H 0.1370 0.7733 0.1554 0.037 Uiso 1 1 calc R . . .
C27 C 0.1974(3) 0.6520(3) 0.2022(2) 0.0268(7) Uani 1 1 d . . . .
C28 C 0.2095(3) 0.6024(3) 0.2845(2) 0.0254(6) Uani 1 1 d . . . .
C29 C 0.0497(4) 0.8876(3) 0.2873(3) 0.0369(9) Uani 1 1 d . . . .
C30 C -0.0633(5) 0.8601(5) 0.2058(4) 0.0585(13) Uani 1 1 d . . . .
H30A H -0.0332 0.8441 0.1468 0.088 Uiso 1 1 calc GR . . .
H30B H -0.0970 0.9231 0.2062 0.088 Uiso 1 1 calc GR . . .
H30C H -0.1312 0.7957 0.2131 0.088 Uiso 1 1 calc GR . . .
C31 C 0.1580(5) 0.9879(4) 0.2723(5) 0.0738(19) Uani 1 1 d . . . .
H31A H 0.2284 1.0089 0.3249 0.111 Uiso 1 1 calc GR . . .
H31B H 0.1238 1.0500 0.2678 0.111 Uiso 1 1 calc GR . . .
H31C H 0.1896 0.9678 0.2147 0.111 Uiso 1 1 calc GR . . .
C32 C 0.0022(5) 0.9211(4) 0.3799(4) 0.0549(12) Uani 1 1 d . . . .
H32A H -0.0684 0.8599 0.3891 0.082 Uiso 1 1 calc GR . . .
H32B H -0.0278 0.9857 0.3768 0.082 Uiso 1 1 calc GR . . .
H32C H 0.0727 0.9389 0.4321 0.082 Uiso 1 1 calc GR . . .
C33 C 0.2472(4) 0.6116(3) 0.1125(3) 0.0313(7) Uani 1 1 d . . . .
C34 C 0.2267(5) 0.6776(4) 0.0335(3) 0.0460(10) Uani 1 1 d . . . .
H34A H 0.1350 0.6668 0.0157 0.069 Uiso 1 1 calc GR . . .
H34B H 0.2614 0.6509 -0.0206 0.069 Uiso 1 1 calc GR . . .
H34C H 0.2710 0.7560 0.0563 0.069 Uiso 1 1 calc GR . . .
C35 C 0.1726(4) 0.4860(3) 0.0716(3) 0.0381(8) Uani 1 1 d . . . .
H35A H 0.1985 0.4401 0.1129 0.057 Uiso 1 1 calc GR . . .
H35B H 0.1930 0.4655 0.0097 0.057 Uiso 1 1 calc GR . . .
H35C H 0.0802 0.4748 0.0670 0.057 Uiso 1 1 calc GR . . .
C36 C 0.3944(4) 0.6269(3) 0.1352(3) 0.0362(8) Uani 1 1 d . . . .
H36A H 0.4408 0.7055 0.1537 0.054 Uiso 1 1 calc GR . . .
H36B H 0.4235 0.5957 0.0800 0.054 Uiso 1 1 calc GR . . .
H36C H 0.4108 0.5891 0.1862 0.054 Uiso 1 1 calc GR . . .
C37 C 0.0991(4) 0.3278(4) 0.3452(3) 0.0422(9) Uani 1 1 d . . . .
C38 C -0.0920(5) 0.2460(5) 0.2138(4) 0.0655(14) Uani 1 1 d . . . .
H38A H -0.1293 0.2059 0.2613 0.079 Uiso 1 1 calc R . . .
H38B H -0.1462 0.2924 0.1973 0.079 Uiso 1 1 calc R . . .
C39 C -0.0969(4) 0.1694(4) 0.1349(3) 0.0403(9) Uani 1 1 d . . . .
C40 C -0.1027(6) 0.1033(5) 0.0658(5) 0.0811(19) Uani 1 1 d . . . .
H40 H -0.1073 0.0514 0.0116 0.097 Uiso 1 1 calc R . . .
C16 C 0.2715(10) 0.3924(8) 0.5571(5) 0.0232(17) Uani 0.494(13) 1 d . P A 1
H16 H 0.1935 0.3268 0.5420 0.028 Uiso 0.494(13) 1 calc R P A 1
C18 C 0.2677(12) 0.4095(9) 0.7311(8) 0.030(2) Uani 0.494(13) 1 d . P A 1
H18A H 0.1799 0.3586 0.7231 0.036 Uiso 0.494(13) 1 calc R P A 1
H18B H 0.3147 0.4046 0.7910 0.036 Uiso 0.494(13) 1 calc R P A 1
C19A C 0.2035(11) 0.4828(10) 0.7239(6) 0.034(2) Uani 0.506(13) 1 d . P A 2
H19A H 0.2000 0.5309 0.7820 0.041 Uiso 0.506(13) 1 calc R P A 2
H19B H 0.1257 0.4184 0.7108 0.041 Uiso 0.506(13) 1 calc R P A 2
C21 C 0.2176(11) 0.4707(8) 0.5526(5) 0.0255(18) Uani 0.494(13) 1 d . P A 1
H21 H 0.1262 0.4241 0.5347 0.031 Uiso 0.494(13) 1 calc R P A 1
C16A C 0.3367(11) 0.4341(8) 0.5677(5) 0.0254(19) Uani 0.506(13) 1 d . P A 2
H16A H 0.4283 0.4806 0.5816 0.030 Uiso 0.506(13) 1 calc R P A 2
C18A C 0.3233(13) 0.4430(11) 0.7378(8) 0.037(2) Uani 0.506(13) 1 d . P A 2
H18C H 0.4007 0.5077 0.7562 0.045 Uiso 0.506(13) 1 calc R P A 2
H18D H 0.3178 0.4008 0.7889 0.045 Uiso 0.506(13) 1 calc R P A 2
C19 C 0.2597(15) 0.5285(9) 0.7361(7) 0.040(2) Uani 0.494(13) 1 d . P A 1
H19C H 0.2053 0.5432 0.7825 0.048 Uiso 0.494(13) 1 calc R P A 1
H19D H 0.3465 0.5809 0.7573 0.048 Uiso 0.494(13) 1 calc R P A 1
C21A C 0.2799(12) 0.5151(8) 0.5660(5) 0.0273(18) Uani 0.506(13) 1 d . P A 2
H21A H 0.3578 0.5808 0.5813 0.033 Uiso 0.506(13) 1 calc R P A 2

loop_
_atom_site_aniso_label
_atom_site_aniso_U_11
_atom_site_aniso_U_22
_atom_site_aniso_U_33
_atom_site_aniso_U_23
_atom_site_aniso_U_13
_atom_site_aniso_U_12
Co1 0.0339(3) 0.0219(2) 0.0212(2) 0.00485(16) 0.00687(17) 0.01230(18)
O1 0.0391(14) 0.0253(11) 0.0221(11) 0.0050(9) 0.0077(10) 0.0129(10)
O2 0.0366(13) 0.0253(11) 0.0251(12) 0.0075(9) 0.0073(10) 0.0134(10)
O3 0.079(3) 0.106(3) 0.075(3) 0.047(3) 0.033(2) -0.013(2)
N1 0.0487(19) 0.0340(16) 0.0224(14) 0.0078(12) 0.0113(13) 0.0227(14)
N2 0.0447(18) 0.0312(15) 0.0220(14) 0.0066(12) 0.0093(12) 0.0182(13)
N3 0.045(2) 0.050(2) 0.0341(18) 0.0006(16) 0.0024(15) 0.0060(17)
C1 0.0261(16) 0.0230(15) 0.0254(16) 0.0056(12) 0.0091(13) 0.0082(12)
C2 0.0312(17) 0.0264(16) 0.0251(16) 0.0031(13) 0.0097(13) 0.0099(13)
C3 0.0320(18) 0.0270(16) 0.0311(18) 0.0019(14) 0.0134(14) 0.0100(14)
C4 0.0281(17) 0.0244(16) 0.0346(18) 0.0056(14) 0.0113(14) 0.0099(13)
C5 0.0296(17) 0.0283(16) 0.0289(17) 0.0081(13) 0.0088(13) 0.0121(14)
C6 0.0314(17) 0.0211(15) 0.0243(16) 0.0034(12) 0.0093(13) 0.0087(13)
C7 0.042(2) 0.0309(17) 0.0227(16) 0.0065(13) 0.0079(14) 0.0198(15)
C8 0.040(2) 0.0326(18) 0.0237(16) 0.0025(14) 0.0091(14) 0.0129(15)
C9 0.067(3) 0.055(3) 0.0252(19) -0.0010(18) 0.0111(19) 0.029(2)
C10 0.044(2) 0.042(2) 0.0299(19) 0.0019(16) 0.0016(16) 0.0115(18)
C11 0.049(2) 0.042(2) 0.0273(18) 0.0108(16) 0.0122(16) 0.0116(18)
C12 0.0349(19) 0.0320(18) 0.038(2) 0.0049(15) 0.0115(15) 0.0183(15)
C13 0.052(3) 0.039(2) 0.052(2) 0.0079(18) 0.024(2) 0.0258(19)
C14 0.043(2) 0.034(2) 0.058(3) 0.0192(18) 0.0189(19) 0.0195(17)
C15 0.043(2) 0.057(3) 0.055(3) -0.002(2) 0.000(2) 0.031(2)
C17 0.041(2) 0.0368(19) 0.0245(17) 0.0092(14) 0.0066(15) 0.0181(16)
C20 0.048(2) 0.0353(19) 0.0274(18) 0.0058(15) 0.0147(16) 0.0221(17)
C22 0.050(2) 0.0327(18) 0.0251(17) 0.0035(14) 0.0103(15) 0.0227(17)
C23 0.0295(17) 0.0260(16) 0.0285(17) 0.0075(13) 0.0070(13) 0.0094(13)
C24 0.0275(17) 0.0251(16) 0.0386(19) 0.0068(14) 0.0079(14) 0.0112(13)
C25 0.0217(16) 0.0270(16) 0.044(2) 0.0108(15) 0.0047(14) 0.0086(13)
C26 0.0260(17) 0.0304(17) 0.040(2) 0.0164(15) 0.0040(14) 0.0080(14)
C27 0.0243(16) 0.0265(16) 0.0297(17) 0.0092(13) 0.0027(13) 0.0064(13)
C28 0.0259(16) 0.0214(15) 0.0285(16) 0.0060(13) 0.0035(13) 0.0063(12)
C29 0.0267(18) 0.0323(18) 0.060(3) 0.0202(18) 0.0107(17) 0.0141(15)
C30 0.055(3) 0.068(3) 0.067(3) 0.023(3) 0.004(2) 0.039(3)
C31 0.048(3) 0.038(2) 0.157(6) 0.044(3) 0.043(3) 0.023(2)
C32 0.064(3) 0.050(3) 0.067(3) 0.014(2) 0.015(2) 0.040(2)
C33 0.0342(19) 0.0348(18) 0.0287(17) 0.0117(14) 0.0068(14) 0.0127(15)
C34 0.057(3) 0.056(3) 0.038(2) 0.023(2) 0.0135(19) 0.027(2)
C35 0.042(2) 0.036(2) 0.0311(19) 0.0020(16) 0.0002(16) 0.0074(17)
C36 0.0336(19) 0.041(2) 0.039(2) 0.0145(17) 0.0126(16) 0.0132(16)
C37 0.037(2) 0.043(2) 0.040(2) 0.0043(18) 0.0067(17) 0.0029(17)
C38 0.047(3) 0.064(3) 0.078(4) 0.002(3) 0.018(3) 0.007(2)
C39 0.0317(19) 0.042(2) 0.042(2) 0.0139(18) -0.0052(16) 0.0024(16)
C40 0.064(4) 0.070(4) 0.085(4) -0.030(3) -0.005(3) 0.012(3)
C16 0.023(4) 0.025(4) 0.019(3) 0.003(3) 0.006(3) 0.002(3)
C18 0.042(6) 0.032(5) 0.021(4) 0.009(4) 0.008(5) 0.012(4)
C19A 0.042(5) 0.038(6) 0.022(4) 0.000(4) 0.010(4) 0.014(4)
C21 0.037(5) 0.021(4) 0.018(3) 0.003(3) 0.006(3) 0.006(4)
C16A 0.031(5) 0.027(4) 0.023(3) 0.004(3) 0.004(3) 0.016(4)
C18A 0.041(6) 0.044(7) 0.026(4) 0.003(4) 0.006(5) 0.014(5)
C19 0.068(8) 0.029(5) 0.020(4) 0.002(4) 0.010(5) 0.012(5)
C21A 0.039(5) 0.020(4) 0.023(3) 0.003(3) 0.006(3) 0.008(4)

loop_
_atom_type_symbol
_atom_type_description
_atom_type_scat_dispersion_real
_atom_type_scat_dispersion_imag
_atom_type_scat_source
C C 0.0033 0.0016 'International Tables Vol C Tables 4.2.6.8 and 6.1.1.4'
H H 0.0000 0.0000 'International Tables Vol C Tables 4.2.6.8 and 6.1.1.4'
Co Co 0.3494 0.9721 'International Tables Vol C Tables 4.2.6.8 and 6.1.1.4'
N N 0.0061 0.0033 'International Tables Vol C Tables 4.2.6.8 and 6.1.1.4'
O O 0.0106 0.0060 'International Tables Vol C Tables 4.2.6.8 and 6.1.1.4'

loop_
_geom_angle_atom_site_label_1
_geom_angle_atom_site_label_2
_geom_angle_atom_site_label_3
_geom_angle
O1 Co1 C37 95.46(15)
O2 Co1 O1 85.28(10)
O2 Co1 N1 166.74(13)
O2 Co1 N2 93.60(12)
O2 Co1 C37 96.83(15)
N1 Co1 O1 93.91(12)
N1 Co1 C37 96.42(17)
N2 Co1 O1 173.69(13)
N2 Co1 N1 85.75(13)
N2 Co1 C37 90.84(16)
C1 O1 Co1 128.9(2)
C28 O2 Co1 129.2(2)
C7 N1 Co1 126.5(2)
C7 N1 C16 122.1(4)
C7 N1 C16A 118.9(4)
C16 N1 Co1 110.0(3)
C16A N1 Co1 112.6(3)
C22 N2 Co1 126.4(2)
C22 N2 C21 122.9(4)
C22 N2 C21A 118.6(4)
C21 N2 Co1 108.9(3)
C21A N2 Co1 113.4(3)
C37 N3 H3 117.4
C37 N3 C38 125.2(4)
C38 N3 H3 117.4
O1 C1 C2 120.2(3)
O1 C1 C6 121.9(3)
C6 C1 C2 117.9(3)
C1 C2 C8 121.7(3)
C3 C2 C1 117.9(3)
C3 C2 C8 120.3(3)
C2 C3 H3A 117.5
C2 C3 C4 125.0(3)
C4 C3 H3A 117.5
C3 C4 C12 122.9(3)
C5 C4 C3 116.2(3)
C5 C4 C12 120.7(3)
C4 C5 H5 119.0
C4 C5 C6 122.1(3)
C6 C5 H5 119.0
C1 C6 C7 122.1(3)
C5 C6 C1 120.9(3)
C5 C6 C7 116.9(3)
N1 C7 C6 126.1(3)
N1 C7 H7 116.9
C6 C7 H7 116.9
C9 C8 C2 112.5(3)
C9 C8 C10 107.9(3)
C9 C8 C11 107.4(3)
C10 C8 C2 108.7(3)
C11 C8 C2 111.3(3)
C11 C8 C10 109.0(3)
C8 C9 H9A 109.5
C8 C9 H9B 109.5
C8 C9 H9C 109.5
H9A C9 H9B 109.5
H9A C9 H9C 109.5
H9B C9 H9C 109.5
C8 C10 H10A 109.5
C8 C10 H10B 109.5
C8 C10 H10C 109.5
H10A C10 H10B 109.5
H10A C10 H10C 109.5
H10B C10 H10C 109.5
C8 C11 H11A 109.5
C8 C11 H11B 109.5
C8 C11 H11C 109.5
H11A C11 H11B 109.5
H11A C11 H11C 109.5
H11B C11 H11C 109.5
C13 C12 C4 112.1(3)
C13 C12 C14 107.9(3)
C13 C12 C15 108.8(3)
C14 C12 C4 108.0(3)
C14 C12 C15 109.4(4)
C15 C12 C4 110.5(3)
C12 C13 H13A 109.5
C12 C13 H13B 109.5
C12 C13 H13C 109.5
H13A C13 H13B 109.5
H13A C13 H13C 109.5
H13B C13 H13C 109.5
C12 C14 H14A 109.5
C12 C14 H14B 109.5
C12 C14 H14C 109.5
H14A C14 H14B 109.5
H14A C14 H14C 109.5
H14B C14 H14C 109.5
C12 C15 H15A 109.5
C12 C15 H15B 109.5
C12 C15 H15C 109.5
H15A C15 H15B 109.5
H15A C15 H15C 109.5
H15B C15 H15C 109.5
H17A C17 H17B 108.4
H17C C17 H17D 108.3
C16 C17 H17A 110.1
C16 C17 H17B 110.1
C16 C17 C18 108.0(6)
C18 C17 H17A 110.1
C18 C17 H17B 110.1
C16A C17 H17C 109.8
C16A C17 H17D 109.8
C18A C17 H17C 109.8
C18A C17 H17D 109.8
C18A C17 C16A 109.2(6)
H20A C20 H20B 107.4
H20C C20 H20D 107.7
C19A C20 H20C 108.8
C19A C20 H20D 108.8
C21 C20 H20A 108.2
C21 C20 H20B 108.2
C19 C20 H20A 108.2
C19 C20 H20B 108.2
C19 C20 C21 116.2(5)
C21A C20 H20C 108.8
C21A C20 H20D 108.8
C21A C20 C19A 113.7(5)
N2 C22 H22 117.0
N2 C22 C23 126.1(3)
C23 C22 H22 117.0
C22 C23 C24 118.1(3)
C22 C23 C28 122.1(3)
C28 C23 C24 119.8(3)
C23 C24 H24 118.7
C25 C24 C23 122.5(3)
C25 C24 H24 118.7
C24 C25 C26 116.5(3)
C24 C25 C29 124.5(3)
C26 C25 C29 119.0(3)
C25 C26 H26 117.5
C27 C26 C25 125.0(3)
C27 C26 H26 117.5
C26 C27 C28 117.5(3)
C26 C27 C33 121.6(3)
C28 C27 C33 120.8(3)
O2 C28 C23 122.1(3)
O2 C28 C27 119.2(3)
C23 C28 C27 118.6(3)
C30 C29 C25 110.6(4)
C30 C29 C31 108.3(4)
C30 C29 C32 108.6(4)
C31 C29 C25 109.3(3)
C31 C29 C32 108.5(4)
C32 C29 C25 111.4(3)
C29 C30 H30A 109.5
C29 C30 H30B 109.5
C29 C30 H30C 109.5
H30A C30 H30B 109.5
H30A C30 H30C 109.5
H30B C30 H30C 109.5
C29 C31 H31A 109.5
C29 C31 H31B 109.5
C29 C31 H31C 109.5
H31A C31 H31B 109.5
H31A C31 H31C 109.5
H31B C31 H31C 109.5
C29 C32 H32A 109.5
C29 C32 H32B 109.5
C29 C32 H32C 109.5
H32A C32 H32B 109.5
H32A C32 H32C 109.5
H32B C32 H32C 109.5
C27 C33 C34 112.2(3)
C27 C33 C35 110.4(3)
C27 C33 C36 109.9(3)
C34 C33 C35 106.9(3)
C36 C33 C34 107.5(3)
C36 C33 C35 109.9(3)
C33 C34 H34A 109.5
C33 C34 H34B 109.5
C33 C34 H34C 109.5
H34A C34 H34B 109.5
H34A C34 H34C 109.5
H34B C34 H34C 109.5
C33 C35 H35A 109.5
C33 C35 H35B 109.5
C33 C35 H35C 109.5
H35A C35 H35B 109.5
H35A C35 H35C 109.5
H35B C35 H35C 109.5
C33 C36 H36A 109.5
C33 C36 H36B 109.5
C33 C36 H36C 109.5
H36A C36 H36B 109.5
H36A C36 H36C 109.5
H36B C36 H36C 109.5
O3 C37 Co1 128.1(4)
O3 C37 N3 119.2(4)
N3 C37 Co1 112.6(3)
N3 C38 H38A 108.6
N3 C38 H38B 108.6
H38A C38 H38B 107.5
C39 C38 N3 114.8(4)
C39 C38 H38A 108.6
C39 C38 H38B 108.6
C40 C39 C38 179.0(6)
C39 C40 H40 180.0
N1 C16 C17 114.1(6)
N1 C16 H16 99.8
C17 C16 H16 99.8
C21 C16 N1 113.1(6)
C21 C16 C17 124.3(6)
C21 C16 H16 99.8
C17 C18 H18A 108.8
C17 C18 H18B 108.8
H18A C18 H18B 107.7
C19 C18 C17 113.8(8)
C19 C18 H18A 108.8
C19 C18 H18B 108.8
C20 C19A H19A 109.2
C20 C19A H19B 109.2
H19A C19A H19B 107.9
C18A C19A C20 112.0(8)
C18A C19A H19A 109.2
C18A C19A H19B 109.2
N2 C21 C20 114.2(6)
N2 C21 H21 98.8
C20 C21 H21 98.8
C16 C21 N2 116.0(6)
C16 C21 C20 122.9(6)
C16 C21 H21 98.8
N1 C16A C17 115.8(6)
N1 C16A H16A 98.9
C17 C16A H16A 98.9
C21A C16A N1 114.9(6)
C21A C16A C17 122.3(6)
C21A C16A H16A 98.9
C17 C18A C19A 111.9(9)
C17 C18A H18C 109.2
C17 C18A H18D 109.2
C19A C18A H18C 109.2
C19A C18A H18D 109.2
H18C C18A H18D 107.9
C20 C19 C18 112.6(8)
C20 C19 H19C 109.1
C20 C19 H19D 109.1
C18 C19 H19C 109.1
C18 C19 H19D 109.1
H19C C19 H19D 107.8
N2 C21A H21A 99.5
C20 C21A N2 115.8(6)
C20 C21A H21A 99.5
C16A C21A N2 112.5(6)
C16A C21A C20 123.6(6)
C16A C21A H21A 99.5

loop_
_geom_bond_atom_site_label_1
_geom_bond_atom_site_label_2
_geom_bond_distance
Co1 O1 1.869(2)
Co1 O2 1.863(2)
Co1 N1 1.869(3)
Co1 N2 1.867(3)
Co1 C37 1.956(4)
O1 C1 1.320(4)
O2 C28 1.319(4)
O3 C37 1.199(5)
N1 C7 1.288(4)
N1 C16 1.521(7)
N1 C16A 1.501(8)
N2 C22 1.298(4)
N2 C21 1.512(8)
N2 C21A 1.514(8)
N3 H3 0.8600
N3 C37 1.343(5)
N3 C38 1.474(6)
C1 C2 1.428(4)
C1 C6 1.422(5)
C2 C3 1.394(5)
C2 C8 1.539(5)
C3 H3A 0.9300
C3 C4 1.403(5)
C4 C5 1.379(5)
C4 C12 1.539(5)
C5 H5 0.9300
C5 C6 1.406(5)
C6 C7 1.429(4)
C7 H7 0.9300
C8 C9 1.532(5)
C8 C10 1.535(5)
C8 C11 1.534(5)
C9 H9A 0.9600
C9 H9B 0.9600
C9 H9C 0.9600
C10 H10A 0.9600
C10 H10B 0.9600
C10 H10C 0.9600
C11 H11A 0.9600
C11 H11B 0.9600
C11 H11C 0.9600
C12 C13 1.527(5)
C12 C14 1.533(5)
C12 C15 1.536(6)
C13 H13A 0.9600
C13 H13B 0.9600
C13 H13C 0.9600
C14 H14A 0.9600
C14 H14B 0.9600
C14 H14C 0.9600
C15 H15A 0.9600
C15 H15B 0.9600
C15 H15C 0.9600
C17 H17A 0.9700
C17 H17B 0.9700
C17 H17C 0.9700
C17 H17D 0.9700
C17 C16 1.532(8)
C17 C18 1.553(11)
C17 C16A 1.523(8)
C17 C18A 1.500(12)
C20 H20A 0.9700
C20 H20B 0.9700
C20 H20C 0.9700
C20 H20D 0.9700
C20 C19A 1.548(10)
C20 C21 1.539(8)
C20 C19 1.514(11)
C20 C21A 1.511(8)
C22 H22 0.9300
C22 C23 1.418(5)
C23 C24 1.420(5)
C23 C28 1.419(5)
C24 H24 0.9300
C24 C25 1.362(5)
C25 C26 1.406(5)
C25 C29 1.534(5)
C26 H26 0.9300
C26 C27 1.387(5)
C27 C28 1.433(5)
C27 C33 1.529(5)
C29 C30 1.520(6)
C29 C31 1.529(6)
C29 C32 1.529(6)
C30 H30A 0.9600
C30 H30B 0.9600
C30 H30C 0.9600
C31 H31A 0.9600
C31 H31B 0.9600
C31 H31C 0.9600
C32 H32A 0.9600
C32 H32B 0.9600
C32 H32C 0.9600
C33 C34 1.540(5)
C33 C35 1.553(5)
C33 C36 1.535(5)
C34 H34A 0.9600
C34 H34B 0.9600
C34 H34C 0.9600
C35 H35A 0.9600
C35 H35B 0.9600
C35 H35C 0.9600
C36 H36A 0.9600
C36 H36B 0.9600
C36 H36C 0.9600
C38 H38A 0.9700
C38 H38B 0.9700
C38 C39 1.364(7)
C39 C40 1.185(7)
C40 H40 0.9300
C16 H16 0.9800
C16 C21 1.282(11)
C18 H18A 0.9700
C18 H18B 0.9700
C18 C19 1.518(15)
C19A H19A 0.9700
C19A H19B 0.9700
C19A C18A 1.514(16)
C21 H21 0.9800
C16A H16A 0.9800
C16A C21A 1.330(10)
C18A H18C 0.9700
C18A H18D 0.9700
C19 H19C 0.9700
C19 H19D 0.9700
C21A H21A 0.9800

loop_
_geom_hbond_atom_site_label_D
_geom_hbond_atom_site_label_H
_geom_hbond_atom_site_label_A
_geom_hbond_distance_DH
_geom_hbond_distance_HA
_geom_hbond_distance_DA
_geom_hbond_angle_DHA
N3 H3 O2 0.86 2.26 2.831(4) 123.4

loop_
_geom_torsion_atom_site_label_1
_geom_torsion_atom_site_label_2
_geom_torsion_atom_site_label_3
_geom_torsion_atom_site_label_4
_geom_torsion
Co1 O1 C1 C2 172.1(2)
Co1 O1 C1 C6 -9.1(5)
Co1 O2 C28 C23 1.9(5)
Co1 O2 C28 C27 -177.6(2)
Co1 N1 C7 C6 -4.3(6)
Co1 N1 C16 C17 -166.3(5)
Co1 N1 C16 C21 -16.8(9)
Co1 N1 C16A C17 159.0(5)
Co1 N1 C16A C21A 7.6(10)
Co1 N2 C22 C23 -2.7(6)
Co1 N2 C21 C20 169.5(6)
Co1 N2 C21 C16 17.7(10)
Co1 N2 C21A C20 -155.7(5)
Co1 N2 C21A C16A -5.7(9)
O1 Co1 O2 C28 179.9(3)
O1 Co1 N1 C7 1.7(4)
O1 Co1 N1 C16 -164.7(5)
O1 Co1 N1 C16A 165.1(6)
O1 C1 C2 C3 177.4(3)
O1 C1 C2 C8 -6.5(5)
O1 C1 C6 C5 -177.7(3)
O1 C1 C6 C7 6.2(5)
O2 Co1 O1 C1 171.7(3)
O2 Co1 N1 C7 -84.3(6)
O2 Co1 N1 C16 109.3(7)
O2 Co1 N1 C16A 79.1(8)
O2 Co1 N2 C22 6.6(4)
O2 Co1 N2 C21 171.7(5)
O2 Co1 N2 C21A -158.7(5)
N1 Co1 O1 C1 5.0(3)
N1 Co1 O2 C28 -93.0(6)
N1 Co1 N2 C22 173.3(4)
N1 Co1 N2 C21 -21.6(5)
N1 Co1 N2 C21A 8.0(6)
N1 C16 C21 N2 -0.7(11)
N1 C16 C21 C20 -149.8(9)
N1 C16A C21A N2 -1.2(11)
N1 C16A C21A C20 146.1(10)
N2 Co1 O2 C28 -6.3(3)
N2 Co1 N1 C7 -172.0(4)
N2 Co1 N1 C16 21.6(5)
N2 Co1 N1 C16A -8.6(6)
N2 C22 C23 C24 178.3(4)
N2 C22 C23 C28 -4.2(6)
C1 C2 C3 C4 1.6(5)
C1 C2 C8 C9 -178.2(3)
C1 C2 C8 C10 -58.9(4)
C1 C2 C8 C11 61.1(4)
C1 C6 C7 N1 0.6(6)
C2 C1 C6 C5 1.2(5)
C2 C1 C6 C7 -175.0(3)
C2 C3 C4 C5 -1.4(5)
C2 C3 C4 C12 173.6(3)
C3 C2 C8 C9 -2.2(5)
C3 C2 C8 C10 117.2(4)
C3 C2 C8 C11 -122.8(4)
C3 C4 C5 C6 1.0(5)
C3 C4 C12 C13 13.1(5)
C3 C4 C12 C14 -105.7(4)
C3 C4 C12 C15 134.6(4)
C4 C5 C6 C1 -1.0(5)
C4 C5 C6 C7 175.4(3)
C5 C4 C12 C13 -172.2(3)
C5 C4 C12 C14 69.1(4)
C5 C4 C12 C15 -50.6(5)
C5 C6 C7 N1 -175.7(4)
C6 C1 C2 C3 -1.5(5)
C6 C1 C2 C8 174.7(3)
C7 N1 C16 C17 26.6(9)
C7 N1 C16 C21 176.1(7)
C7 N1 C16A C17 -36.2(10)
C7 N1 C16A C21A 172.4(7)
C8 C2 C3 C4 -174.6(3)
C12 C4 C5 C6 -174.1(3)
C17 C16 C21 N2 145.2(9)
C17 C16 C21 C20 -3.9(13)
C17 C18 C19 C20 50.8(16)
C17 C16A C21A N2 -150.5(9)
C17 C16A C21A C20 -3.2(14)
C20 C19A C18A C17 -57.4(14)
C22 N2 C21 C20 -24.7(11)
C22 N2 C21 C16 -176.5(7)
C22 N2 C21A C20 37.8(10)
C22 N2 C21A C16A -172.2(7)
C22 C23 C24 C25 177.1(3)
C22 C23 C28 O2 4.5(5)
C22 C23 C28 C27 -176.0(3)
C23 C24 C25 C26 -0.7(5)
C23 C24 C25 C29 -178.4(3)
C24 C23 C28 O2 -178.0(3)
C24 C23 C28 C27 1.5(5)
C24 C25 C26 C27 0.9(5)
C24 C25 C29 C30 -126.4(4)
C24 C25 C29 C31 114.4(5)
C24 C25 C29 C32 -5.5(5)
C25 C26 C27 C28 0.1(5)
C25 C26 C27 C33 -176.7(3)
C26 C25 C29 C30 55.9(5)
C26 C25 C29 C31 -63.3(5)
C26 C25 C29 C32 176.8(4)
C26 C27 C28 O2 178.2(3)
C26 C27 C28 C23 -1.3(5)
C26 C27 C33 C34 -2.2(5)
C26 C27 C33 C35 -121.3(4)
C26 C27 C33 C36 117.3(4)
C28 C23 C24 C25 -0.5(5)
C28 C27 C33 C34 -179.0(3)
C28 C27 C33 C35 61.9(4)
C28 C27 C33 C36 -59.4(4)
C29 C25 C26 C27 178.7(3)
C33 C27 C28 O2 -4.9(5)
C33 C27 C28 C23 175.6(3)
C37 Co1 O1 C1 -91.9(3)
C37 Co1 O2 C28 85.0(3)
C37 Co1 N1 C7 97.7(4)
C37 Co1 N1 C16 -68.8(5)
C37 Co1 N1 C16A -98.9(6)
C37 Co1 N2 C22 -90.3(4)
C37 Co1 N2 C21 74.8(5)
C37 Co1 N2 C21A 104.4(6)
C37 N3 C38 C39 -120.5(5)
C38 N3 C37 Co1 177.6(4)
C38 N3 C37 O3 -1.7(8)
C16 N1 C7 C6 160.6(6)
C16 N1 C16A C17 68.4(11)
C16 N1 C16A C21A -83.0(11)
C16 C17 C18 C19 -51.6(14)
C16 C17 C16A N1 -68.7(10)
C16 C17 C16A C21A 80.4(12)
C16 C17 C18A C19A 25.9(15)
C18 C17 C16 N1 174.3(6)
C18 C17 C16 C21 28.7(11)
C18 C17 C16A N1 -150.4(6)
C18 C17 C16A C21A -1.3(13)
C18 C17 C18A C19A -52.7(17)
C19A C20 C21 N2 -175.4(8)
C19A C20 C21 C16 -25.8(11)
C19A C20 C19 C18 50.5(12)
C19A C20 C21A N2 149.0(9)
C19A C20 C21A C16A 2.7(12)
C21 N2 C22 C23 -165.9(6)
C21 N2 C21A C20 -69.3(11)
C21 N2 C21A C16A 80.7(11)
C21 C20 C19A C18A 55.7(10)
C21 C20 C19 C18 -24.0(12)
C21 C20 C21A N2 67.9(11)
C21 C20 C21A C16A -78.4(12)
C16A N1 C7 C6 -166.8(6)
C16A N1 C16 C17 -65.7(10)
C16A N1 C16 C21 83.8(10)
C16A C17 C16 N1 65.2(9)
C16A C17 C16 C21 -80.4(11)
C16A C17 C18 C19 -22.5(16)
C16A C17 C18A C19A 55.5(14)
C18A C17 C16 N1 150.2(6)
C18A C17 C16 C21 4.7(13)
C18A C17 C18 C19 58.6(18)
C18A C17 C16A N1 -174.9(6)
C18A C17 C16A C21A -25.8(12)
C19 C20 C19A C18A -59.7(14)
C19 C20 C21 N2 -149.0(9)
C19 C20 C21 C16 0.6(12)
C19 C20 C21A N2 176.9(9)
C19 C20 C21A C16A 30.6(11)
C21A N2 C22 C23 161.9(6)
C21A N2 C21 C20 65.1(10)
C21A N2 C21 C16 -86.7(12)
C21A C20 C19A C18A 27.0(11)
C21A C20 C21 N2 -66.3(10)
C21A C20 C21 C16 83.3(12)
C21A C20 C19 C18 -53.4(11)
